data_7025325
loop_
_publ_author_name
'Bharara, Mohan S.'
'Gorden, Anne E. V.'

_publ_section_title
;
 Amine templated two- and three-dimensional uranyl sulfates.
;
_journal_issue 15
_journal_name_full 'Dalton transactions (Cambridge, England : 2003)'
_journal_page_first 3557
_journal_page_last 3559
_journal_paper_doi 10.1039/b926973h
_journal_volume 39
_journal_year 2010
_chemical_formula_sum 'C32 H82 N8 O47 S9 U5'
_chemical_formula_weight 2809.73
_chemical_name_systematic
;
?
;
_space_group_IT_number 19
_symmetry_cell_setting orthorhombic
_symmetry_space_group_name_Hall 'P 2ac 2ab'
_symmetry_space_group_name_H-M 'P 21 21 21'
_atom_sites_solution_hydrogens geom
_atom_sites_solution_primary direct
_atom_sites_solution_secondary difmap
_audit_creation_method SHELXL-97
_cell_angle_alpha 90.00
_cell_angle_beta 90.00
_cell_angle_gamma 90.00
_cell_formula_units_Z 4
_cell_length_a 9.4586(8)
_cell_length_b 26.769(2)
_cell_length_c 32.377(3)
_cell_measurement_reflns_used 9731
_cell_measurement_temperature 193(2)
_cell_measurement_theta_max 23.27
_cell_measurement_theta_min 1.26
_cell_volume 8197.8(12)
_computing_cell_refinement 'SMART, SAINT (Bruker, 1999)'
_computing_data_collection 'SMART (Bruker, 2000)'
_computing_data_reduction 'SAINT (Bruker, 1999)'
_computing_molecular_graphics 'ATOM v6.1 (Shape Software, 2004)'
_computing_publication_material 'SHELXCIF-97 (Sheldrick, 1997)'
_computing_structure_refinement 'SHELXL-97 (Sheldrick, 1997)'
_computing_structure_solution 'SHELXS-97 (Sheldrick, 1990)'
_diffrn_ambient_temperature 193(2)
_diffrn_measured_fraction_theta_full 0.993
_diffrn_measured_fraction_theta_max 0.993
_diffrn_measurement_device_type 'Bruker APEX'
_diffrn_measurement_method 'w/ scans'
_diffrn_radiation_monochromator graphite
_diffrn_radiation_source 'fine-focus sealed tube'
_diffrn_radiation_type MoK\a
_diffrn_radiation_wavelength 0.71073
_diffrn_reflns_av_R_equivalents 0.0827
_diffrn_reflns_av_sigmaI/netI 0.0839
_diffrn_reflns_limit_h_max 10
_diffrn_reflns_limit_h_min -10
_diffrn_reflns_limit_k_max 29
_diffrn_reflns_limit_k_min -29
_diffrn_reflns_limit_l_max 35
_diffrn_reflns_limit_l_min -35
_diffrn_reflns_number 46987
_diffrn_reflns_theta_full 23.27
_diffrn_reflns_theta_max 23.27
_diffrn_reflns_theta_min 1.26
_exptl_absorpt_coefficient_mu 10.168
_exptl_absorpt_correction_T_max 0.601
_exptl_absorpt_correction_T_min 0.307
_exptl_absorpt_correction_type numerical
_exptl_absorpt_process_details 'SHELXPREP-97 (Sheldrick, 1997)'
_exptl_crystal_colour orange
_exptl_crystal_density_diffrn 2.275
_exptl_crystal_density_method 'not measured'
_exptl_crystal_description needles
_exptl_crystal_F_000 5232
_exptl_crystal_size_max 0.2
_exptl_crystal_size_mid 0.1
_exptl_crystal_size_min 0.05
_refine_diff_density_max 1.061
_refine_diff_density_min -0.729
_refine_diff_density_rms 0.150
_refine_ls_abs_structure_details 'Flack H D (1983), Acta Cryst. A39, 876-881'
_refine_ls_abs_structure_Flack 0.405(7)
_refine_ls_extinction_method SHELXL
_refine_ls_goodness_of_fit_ref 0.947
_refine_ls_hydrogen_treatment constr
_refine_ls_matrix_type full
_refine_ls_number_parameters 741
_refine_ls_number_reflns 11719
_refine_ls_number_restraints 30
_refine_ls_restrained_S_all 0.955
_refine_ls_R_factor_all 0.0497
_refine_ls_R_factor_gt 0.0387
_refine_ls_shift/su_max 0.009
_refine_ls_shift/su_mean 0.000
_refine_ls_structure_factor_coef Fsqd
_refine_ls_weighting_details 'calc w=1/[\s^2^(Fo^2^)+(0.0197P)^2^+0.0000P] where P=(Fo^2^+2Fc^2^)/3'
_refine_ls_weighting_scheme calc
_refine_ls_wR_factor_gt 0.0655
_refine_ls_wR_factor_ref 0.0692
_reflns_number_gt 9731
_reflns_number_total 11719
_reflns_threshold_expression >2sigma(I)
_cod_data_source_file b926973h.txt
_cod_data_source_block p21
_cod_depositor_comments
;
The following automatic conversions were performed:

'_symmetry_cell_setting' value 'Orthorhombic' changed to
'orthorhombic' according to
/home/saulius/struct/CIF-dictionaries/cif_core.dic dictionary named
'cif_core.dic' version 2.4.2 from 2011-04-26.

Automatic conversion script
Id: cif_fix_values 1891 2012-01-12 08:04:46Z andrius 
;
_cod_original_cell_volume 8197.9(12)
_cod_database_code 7025325

loop_
_symmetry_equiv_pos_as_xyz
'x, y, z'
'-x+1/2, -y, z+1/2'
'-x, y+1/2, -z+1/2'
'x+1/2, -y+1/2, -z'

loop_
_atom_site_label
_atom_site_type_symbol
_atom_site_fract_x
_atom_site_fract_y
_atom_site_fract_z
_atom_site_U_iso_or_equiv
_atom_site_adp_type
_atom_site_occupancy
_atom_site_symmetry_multiplicity
_atom_site_calc_flag
_atom_site_refinement_flags
U1 U 1.23852(6) 0.725608(15) 0.851419(13) 0.02150(12) Uani 1 1 d .
U2 U 0.73679(6) 0.608656(16) 0.902148(13) 0.02149(12) Uani 1 1 d .
U3 U 0.27601(5) 0.445868(16) 0.845402(14) 0.02020(12) Uani 1 1 d .
U4 U 0.75430(7) 0.803575(17) 0.545716(13) 0.02913(13) Uani 1 1 d .
U5 U 0.77411(6) 0.761945(16) 0.708468(14) 0.02110(12) Uani 1 1 d .
S1 S 1.4746(4) 0.71278(17) 0.76708(14) 0.0294(11) Uani 1 1 d .
S2 S 1.0141(4) 0.71523(15) 0.76107(12) 0.0212(10) Uani 1 1 d .
S3 S 0.9574(4) 0.84024(15) 0.63385(12) 0.0209(9) Uani 1 1 d .
S4 S 0.5406(4) 0.82888(14) 0.64097(12) 0.0191(9) Uani 1 1 d .
S5 S 1.0136(4) 0.70195(15) 0.91923(13) 0.0235(10) Uani 1 1 d .
S6 S 0.5122(4) 0.52631(15) 0.84142(14) 0.0244(10) Uani 1 1 d .
S7 S 1.5112(4) 0.68911(16) 0.92531(12) 0.0226(10) Uani 1 1 d .
S8 S 0.9575(4) 0.77665(18) 0.47441(12) 0.0441(12) Uani 1 1 d .
S9 S 0.9744(4) 0.53172(14) 0.84389(14) 0.0242(10) Uani 1 1 d .
O1 O 1.0951(9) 0.7403(4) 0.7946(3) 0.027(2) Uani 1 1 d .
O2 O 0.7448(11) 0.6354(2) 0.8527(2) 0.030(2) Uani 1 1 d .
O3 O 1.2408(10) 0.6620(3) 0.8404(2) 0.0251(19) Uani 1 1 d .
O4 O 1.4168(9) 0.7385(4) 0.8041(3) 0.028(3) Uani 1 1 d .
O5 O 0.7338(11) 0.5839(3) 0.9518(2) 0.029(2) Uani 1 1 d .
O6 O 0.5916(9) 0.5432(4) 0.8783(3) 0.021(2) Uani 1 1 d .
O7 O 0.4880(9) 0.6361(3) 0.9150(3) 0.027(3) Uani 1 1 d .
O8 O 0.0963(9) 0.3859(4) 0.8427(3) 0.028(3) Uani 1 1 d .
O10 O 0.9909(9) 0.7213(4) 0.8765(3) 0.030(3) Uani 1 1 d .
O11 O 0.7583(11) 0.7025(3) 0.6855(2) 0.031(2) Uani 1 1 d .
O12 O 0.3889(9) 0.8275(4) 0.6366(3) 0.024(3) Uiso 1 1 d .
O13 O 0.2986(9) 0.4406(3) 0.8981(3) 0.028(2) Uani 1 1 d .
O14 O 0.7894(10) 0.8197(3) 0.7322(2) 0.032(2) Uani 1 1 d .
O15 O 0.9211(10) 0.8433(4) 0.5902(3) 0.028(3) Uani 1 1 d .
O16 O 0.4159(10) 0.3739(3) 0.8370(3) 0.020(2) Uani 1 1 d .
O17 O 0.8951(9) 0.7941(3) 0.6516(3) 0.021(2) Uani 1 1 d .
O18 O 0.2559(11) 0.4524(3) 0.7920(2) 0.031(2) Uani 1 1 d .
O19 O 1.2342(10) 0.7889(3) 0.8632(2) 0.029(2) Uani 1 1 d .
O20 O 1.4586(10) 0.7029(4) 0.9652(3) 0.032(2) Uani 1 1 d .
O21 O 1.1728(8) 0.6974(3) 0.9222(2) 0.023(2) Uani 1 1 d .
O22 O 0.7913(10) 0.7472(3) 0.5693(3) 0.040(3) Uani 1 1 d .
O23 O 0.5917(10) 0.7843(4) 0.6645(3) 0.030(3) Uani 1 1 d .
O24 O 0.7168(11) 0.8602(3) 0.5212(3) 0.042(3) Uani 1 1 d .
O25 O 1.4522(9) 0.7220(3) 0.8927(3) 0.025(2) Uani 1 1 d .
O26 O 0.8047(9) 0.7648(4) 0.4789(3) 0.044(3) Uani 1 1 d .
O27 O 0.8578(9) 0.7187(3) 0.7709(2) 0.025(2) Uani 1 1 d .
O28 O 0.3583(8) 0.5338(3) 0.8491(3) 0.026(2) Uani 1 1 d .
O29 O 1.0588(9) 0.6630(4) 0.7562(3) 0.029(2) Uani 1 1 d .
O30 O 1.0785(10) 0.4953(3) 0.8594(3) 0.036(3) Uani 1 1 d .
O31 O 1.0264(9) 0.7447(3) 0.7219(2) 0.024(2) Uani 1 1 d .
O32 O 0.6675(8) 0.6942(3) 0.9240(2) 0.024(2) Uani 1 1 d .
O33 O 0.9897(11) 0.8045(4) 0.5121(4) 0.051(3) Uani 1 1 d .
O34 O 0.9618(9) 0.7344(3) 0.9514(3) 0.031(2) Uani 1 1 d .
O35 O 1.5791(9) 0.7488(3) 0.7502(3) 0.034(3) Uani 1 1 d .
O36 O 1.3628(10) 0.7043(4) 0.7375(3) 0.050(3) Uani 1 1 d .
O37 O 0.9121(9) 0.5549(4) 0.8831(3) 0.030(3) Uani 1 1 d .
O38 O 0.6113(10) 0.8292(4) 0.6003(3) 0.029(3) Uani 1 1 d .
O39 O 0.5546(10) 0.5527(4) 0.8047(3) 0.032(2) Uani 1 1 d .
O40 O 0.5361(10) 0.7718(4) 0.5247(3) 0.051(3) Uani 1 1 d .
O41 O 0.9492(9) 0.6510(4) 0.9236(3) 0.027(2) Uani 1 1 d .
O42 O 0.8597(10) 0.5060(4) 0.8219(3) 0.045(3) Uani 1 1 d .
O43 O 1.0449(10) 0.5698(3) 0.8202(3) 0.036(3) Uani 1 1 d .
O44 O 0.9922(12) 0.8048(5) 0.4384(3) 0.065(4) Uani 1 1 d .
O45 O 1.5420(11) 0.6677(3) 0.7789(3) 0.047(3) Uani 1 1 d .
O46 O 0.5273(9) 0.4713(3) 0.8388(3) 0.029(2) Uani 1 1 d .
O47 O 1.1091(9) 0.8381(4) 0.6376(3) 0.038(3) Uani 1 1 d .
O1W O 0.9933(16) 0.8325(5) 0.3556(4) 0.092(5) Uani 1 1 d .
N1 N 0.2463(14) 0.8343(4) 0.5557(3) 0.037(3) Uani 1 1 d D
H1 H 0.2591 0.8096 0.5441 0.056 Uiso 1 1 calc R
C1 C 0.322(2) 0.8764(6) 0.5336(6) 0.101(8) Uiso 1 1 d D
H1A H 0.2912 0.8774 0.5044 0.121 Uiso 1 1 calc R
H1B H 0.4252 0.8701 0.5341 0.121 Uiso 1 1 calc R
C2 C 0.291(3) 0.9277(8) 0.5544(7) 0.122(9) Uiso 1 1 d D
H2A H 0.3266 0.9266 0.5831 0.147 Uiso 1 1 calc R
H2B H 0.3450 0.9537 0.5396 0.147 Uiso 1 1 calc R
C3 C 0.133(3) 0.9438(13) 0.5556(10) 0.185(14) Uiso 1 1 d D
H3A H 0.0767 0.9185 0.5706 0.222 Uiso 1 1 calc R
H3B H 0.1241 0.9761 0.5703 0.222 Uiso 1 1 calc R
C4 C 0.081(3) 0.9489(12) 0.5125(9) 0.184(14) Uiso 1 1 d D
H4A H -0.0164 0.9611 0.5127 0.277 Uiso 1 1 calc R
H4B H 0.0847 0.9163 0.4988 0.277 Uiso 1 1 calc R
H4C H 0.1411 0.9726 0.4974 0.277 Uiso 1 1 calc R
N2 N 0.2427(14) 0.9105(3) 0.6880(3) 0.030(3) Uani 1 1 d D
H2 H 0.2273 0.8875 0.6744 0.045 Uiso 1 1 calc R
C5 C 0.188(2) 0.9019(7) 0.7295(5) 0.098(8) Uiso 1 1 d D
H5A H 0.2081 0.9317 0.7467 0.118 Uiso 1 1 calc R
H5B H 0.0846 0.8976 0.7282 0.118 Uiso 1 1 calc R
C6 C 0.251(3) 0.8582(7) 0.7492(7) 0.133(8) Uiso 1 1 d D
H6A H 0.2442 0.8296 0.7299 0.160 Uiso 1 1 calc R
H6B H 0.1945 0.8498 0.7741 0.160 Uiso 1 1 calc R
C7 C 0.405(3) 0.8651(11) 0.7618(10) 0.166(13) Uiso 1 1 d D
H7A H 0.4324 0.8339 0.7761 0.199 Uiso 1 1 calc R
H7B H 0.4595 0.8661 0.7358 0.199 Uiso 1 1 calc R
C8 C 0.461(4) 0.9073(13) 0.7880(12) 0.25(2) Uiso 1 1 d D
H8A H 0.5609 0.9014 0.7941 0.375 Uiso 1 1 calc R
H8B H 0.4073 0.9090 0.8139 0.375 Uiso 1 1 calc R
H8C H 0.4508 0.9389 0.7730 0.375 Uiso 1 1 calc R
N3 N 0.7909(11) 0.6044(3) 0.7698(3) 0.024(3) Uiso 1 1 d .
H3 H 0.7303 0.5913 0.7814 0.036 Uiso 1 1 calc R
C9 C 0.785(2) 0.5907(6) 0.7260(5) 0.069(6) Uiso 1 1 d D
H9A H 0.6981 0.6059 0.7147 0.083 Uiso 1 1 calc R
H9B H 0.8655 0.6080 0.7125 0.083 Uiso 1 1 calc R
C10 C 0.788(5) 0.5390(9) 0.7110(11) 0.260(19) Uiso 1 1 d D
H10A H 0.7126 0.5198 0.7249 0.312 Uiso 1 1 calc R
H10B H 0.8801 0.5237 0.7186 0.312 Uiso 1 1 calc R
C11 C 0.768(6) 0.5352(15) 0.6639(11) 0.269(18) Uiso 1 1 d D
H11A H 0.8474 0.5546 0.6518 0.323 Uiso 1 1 calc R
H11B H 0.7875 0.4998 0.6570 0.323 Uiso 1 1 calc R
C12 C 0.642(8) 0.549(4) 0.639(3) 0.79(9) Uiso 1 1 d D
H12A H 0.6570 0.5392 0.6099 1.183 Uiso 1 1 calc R
H12B H 0.6269 0.5853 0.6401 1.183 Uiso 1 1 calc R
H12C H 0.5582 0.5318 0.6495 1.183 Uiso 1 1 calc R
N4 N 0.2576(14) 0.7330(4) 0.6609(3) 0.041(3) Uani 1 1 d .
H4 H 0.2861 0.7592 0.6560 0.062 Uiso 1 1 calc R
C13 C 0.173(2) 0.7133(7) 0.6241(6) 0.083(7) Uiso 1 1 d D
H13A H 0.0984 0.7375 0.6163 0.100 Uiso 1 1 calc R
H13B H 0.2360 0.7083 0.6000 0.100 Uiso 1 1 calc R
C14 C 0.108(3) 0.6648(9) 0.6366(8) 0.147(12) Uiso 1 1 d D
H14A H 0.1811 0.6403 0.6447 0.177 Uiso 1 1 calc R
H14B H 0.0412 0.6695 0.6598 0.177 Uiso 1 1 calc R
C15 C 0.032(4) 0.6484(12) 0.5981(11) 0.212(16) Uiso 1 1 d D
H15A H -0.0646 0.6589 0.6065 0.254 Uiso 1 1 calc R
H15B H 0.0637 0.6757 0.5798 0.254 Uiso 1 1 calc R
C16 C -0.010(5) 0.6132(15) 0.5658(12) 0.31(3) Uiso 1 1 d D
H16A H -0.0342 0.6317 0.5407 0.469 Uiso 1 1 calc R
H16B H -0.0926 0.5940 0.5751 0.469 Uiso 1 1 calc R
H16C H 0.0683 0.5903 0.5601 0.469 Uiso 1 1 calc R
N5 N 0.2125(11) 0.5862(4) 0.9134(3) 0.029(3) Uani 1 1 d D
H5 H 0.2590 0.5728 0.8973 0.044 Uiso 1 1 calc R
C17 C 0.2007(18) 0.5556(6) 0.9498(5) 0.068(5) Uiso 1 1 d D
H17A H 0.1518 0.5244 0.9416 0.082 Uiso 1 1 calc R
H17B H 0.1372 0.5733 0.9692 0.082 Uiso 1 1 calc R
C18 C 0.327(2) 0.5410(9) 0.9731(7) 0.113(9) Uiso 1 1 d D
H18A H 0.3763 0.5718 0.9818 0.136 Uiso 1 1 calc R
H18B H 0.3905 0.5226 0.9542 0.136 Uiso 1 1 calc R
C19 C 0.301(5) 0.5084(13) 1.0117(9) 0.245(19) Uiso 1 1 d D
H19A H 0.2269 0.5235 1.0293 0.293 Uiso 1 1 calc R
H19B H 0.2692 0.4746 1.0034 0.293 Uiso 1 1 calc R
C20 C 0.437(6) 0.505(3) 1.035(2) 0.55(6) Uiso 1 1 d D
H20A H 0.4255 0.4816 1.0582 0.824 Uiso 1 1 calc R
H20B H 0.4620 0.5380 1.0457 0.824 Uiso 1 1 calc R
H20C H 0.5115 0.4929 1.0166 0.824 Uiso 1 1 calc R
N6 N 0.7153(12) 0.7500(3) 0.8434(3) 0.033(3) Uani 1 1 d D
H6 H 0.7401 0.7377 0.8232 0.050 Uiso 1 1 calc R
C21 C 0.723(3) 0.8044(6) 0.8393(6) 0.101(7) Uiso 1 1 d D
H21A H 0.6739 0.8121 0.8132 0.121 Uiso 1 1 calc R
H21B H 0.8246 0.8115 0.8342 0.121 Uiso 1 1 calc R
C22 C 0.677(5) 0.8435(14) 0.8684(11) 0.33(3) Uiso 1 1 d D
H22A H 0.5864 0.8357 0.8822 0.394 Uiso 1 1 calc R
H22B H 0.6750 0.8773 0.8560 0.394 Uiso 1 1 calc R
C23 C 0.807(5) 0.8342(16) 0.8959(11) 0.28(2) Uiso 1 1 d D
H23A H 0.8162 0.7977 0.9000 0.335 Uiso 1 1 calc R
H23B H 0.8920 0.8453 0.8804 0.335 Uiso 1 1 calc R
C24 C 0.810(6) 0.8580(16) 0.9364(12) 0.35(3) Uiso 1 1 d D
H24A H 0.8612 0.8366 0.9559 0.524 Uiso 1 1 calc R
H24B H 0.7131 0.8630 0.9462 0.524 Uiso 1 1 calc R
H24C H 0.8579 0.8904 0.9343 0.524 Uiso 1 1 calc R
N7 N 0.2909(12) 0.5975(4) 0.7696(3) 0.035(3) Uani 1 1 d .
H7 H 0.2440 0.5930 0.7887 0.052 Uiso 1 1 calc R
C25 C 0.246(3) 0.5621(7) 0.7349(6) 0.104(7) Uiso 1 1 d D
H25A H 0.2276 0.5285 0.7466 0.124 Uiso 1 1 calc R
H25B H 0.1564 0.5743 0.7226 0.124 Uiso 1 1 calc R
C26 C 0.352(3) 0.5581(13) 0.7029(9) 0.199(15) Uiso 1 1 d D
H26A H 0.4402 0.5431 0.7135 0.239 Uiso 1 1 calc R
H26B H 0.3728 0.5910 0.6904 0.239 Uiso 1 1 calc R
C27 C 0.276(5) 0.5228(13) 0.6716(11) 0.223(15) Uiso 1 1 d D
H27A H 0.2775 0.5431 0.6461 0.268 Uiso 1 1 calc R
H27B H 0.3491 0.4968 0.6671 0.268 Uiso 1 1 calc R
C28 C 0.142(6) 0.493(2) 0.666(3) 0.63(7) Uiso 1 1 d D
H28A H 0.1447 0.4750 0.6402 0.939 Uiso 1 1 calc R
H28B H 0.0606 0.5162 0.6663 0.939 Uiso 1 1 calc R
H28C H 0.1318 0.4696 0.6893 0.939 Uiso 1 1 calc R
N8 N 0.7311(12) 0.7290(3) 0.0091(3) 0.026(2) Uani 1 1 d .
H8 H 0.7706 0.7483 0.0224 0.040 Uiso 1 1 calc R
C29 C 0.724(2) 0.6800(6) 0.0318(5) 0.072(5) Uiso 1 1 d D
H29A H 0.6748 0.6854 0.0584 0.086 Uiso 1 1 calc R
H29B H 0.6666 0.6563 0.0154 0.086 Uiso 1 1 calc R
C30 C 0.862(2) 0.6575(8) 0.0400(7) 0.100(8) Uiso 1 1 d D
H30A H 0.9161 0.6795 0.0587 0.120 Uiso 1 1 calc R
H30B H 0.9146 0.6546 0.0138 0.120 Uiso 1 1 calc R
C31 C 0.848(4) 0.6049(10) 0.0600(10) 0.179(14) Uiso 1 1 d D
H31A H 0.8576 0.5793 0.0381 0.215 Uiso 1 1 calc R
H31B H 0.9269 0.6002 0.0797 0.215 Uiso 1 1 calc R
C32 C 0.712(5) 0.596(2) 0.0823(18) 0.52(5) Uiso 1 1 d D
H32A H 0.7118 0.5623 0.0937 0.775 Uiso 1 1 calc R
H32B H 0.6332 0.6000 0.0630 0.775 Uiso 1 1 calc R
H32C H 0.7030 0.6205 0.1047 0.775 Uiso 1 1 calc R

loop_
_atom_site_aniso_label
_atom_site_aniso_U_11
_atom_site_aniso_U_22
_atom_site_aniso_U_33
_atom_site_aniso_U_23
_atom_site_aniso_U_13
_atom_site_aniso_U_12
U1 0.0143(3) 0.0284(3) 0.0218(2) -0.0003(2) -0.0003(3) 0.0010(3)
U2 0.0146(3) 0.0252(2) 0.0247(3) -0.0022(2) 0.0002(3) -0.0002(3)
U3 0.0150(3) 0.0197(2) 0.0259(3) 0.0001(2) -0.0001(3) 0.0008(2)
U4 0.0192(3) 0.0425(3) 0.0256(3) -0.0072(2) -0.0012(3) 0.0015(3)
U5 0.0151(3) 0.0242(2) 0.0241(3) 0.0043(2) 0.0003(3) 0.0001(2)
S1 0.015(2) 0.042(3) 0.031(3) 0.007(2) 0.0040(18) -0.0033(18)
S2 0.014(2) 0.029(3) 0.020(2) 0.0046(19) -0.0042(16) 0.0005(16)
S3 0.010(2) 0.028(2) 0.024(2) 0.0016(19) -0.0005(16) -0.0019(16)
S4 0.013(2) 0.023(2) 0.022(2) 0.0020(18) 0.0013(15) -0.0021(15)
S5 0.011(2) 0.032(2) 0.028(2) -0.009(2) 0.0009(16) -0.0004(16)
S6 0.015(2) 0.025(2) 0.033(3) 0.000(2) 0.0020(18) -0.0007(16)
S7 0.016(2) 0.030(2) 0.021(2) -0.0025(19) 0.0020(16) 0.0030(17)
S8 0.027(3) 0.081(3) 0.024(2) -0.016(2) 0.0011(18) 0.008(2)
S9 0.018(2) 0.021(2) 0.033(3) -0.002(2) -0.0008(19) 0.0004(16)
O1 0.019(5) 0.032(6) 0.029(6) -0.006(5) 0.008(5) -0.003(4)
O2 0.030(6) 0.032(4) 0.028(5) -0.011(4) 0.011(6) -0.008(5)
O3 0.019(5) 0.045(5) 0.011(4) 0.002(3) -0.002(5) -0.004(5)
O4 0.013(5) 0.044(7) 0.025(6) 0.000(5) 0.008(4) 0.001(5)
O5 0.012(5) 0.040(5) 0.036(5) -0.003(4) 0.001(5) -0.001(5)
O6 0.026(6) 0.015(6) 0.022(6) -0.006(5) -0.005(4) 0.001(4)
O7 0.013(6) 0.035(6) 0.034(6) 0.000(5) -0.003(4) -0.004(4)
O8 0.025(6) 0.019(6) 0.042(7) 0.000(5) -0.010(5) -0.005(4)
O10 0.022(6) 0.038(6) 0.030(6) 0.005(5) 0.000(5) 0.001(5)
O11 0.020(5) 0.035(5) 0.038(5) 0.002(4) -0.002(6) 0.008(6)
O13 0.029(6) 0.022(5) 0.032(5) -0.003(4) -0.011(4) 0.004(4)
O14 0.036(7) 0.033(5) 0.026(5) 0.010(4) 0.005(5) 0.003(5)
O15 0.028(6) 0.036(6) 0.021(6) 0.000(5) 0.005(5) -0.006(5)
O16 0.036(6) 0.003(5) 0.021(6) 0.001(4) -0.002(4) 0.001(4)
O17 0.019(5) 0.017(5) 0.027(6) 0.002(5) 0.002(5) 0.006(4)
O18 0.034(6) 0.025(4) 0.035(5) -0.007(4) 0.007(6) -0.007(6)
O19 0.017(5) 0.046(5) 0.022(4) 0.004(4) -0.002(5) 0.013(5)
O20 0.023(6) 0.057(7) 0.016(6) -0.004(5) -0.003(4) 0.003(5)
O21 0.005(5) 0.037(5) 0.028(5) -0.012(4) 0.005(4) -0.004(4)
O22 0.027(7) 0.044(6) 0.048(6) -0.014(5) -0.014(5) -0.012(5)
O23 0.022(6) 0.030(6) 0.037(7) 0.017(5) 0.004(4) -0.004(4)
O24 0.032(7) 0.049(6) 0.046(6) 0.001(5) -0.021(6) 0.011(5)
O25 0.014(6) 0.035(6) 0.026(6) 0.005(5) -0.006(4) 0.004(4)
O26 0.013(6) 0.083(8) 0.035(6) -0.023(5) -0.002(4) 0.000(5)
O27 0.018(6) 0.036(6) 0.020(5) 0.010(4) -0.003(4) 0.008(4)
O28 0.013(5) 0.031(6) 0.032(6) -0.007(5) -0.002(5) -0.003(4)
O29 0.017(6) 0.044(7) 0.027(6) 0.005(5) -0.005(5) -0.012(5)
O30 0.023(6) 0.036(6) 0.049(7) -0.003(5) 0.002(5) 0.015(5)
O31 0.013(5) 0.039(6) 0.019(5) 0.005(4) 0.003(4) -0.003(4)
O32 0.017(6) 0.029(5) 0.027(5) -0.011(4) -0.006(4) 0.004(4)
O33 0.033(7) 0.062(8) 0.060(9) -0.013(7) -0.005(6) -0.001(6)
O34 0.020(6) 0.043(6) 0.030(6) -0.010(5) 0.000(5) -0.007(5)
O35 0.022(6) 0.031(6) 0.048(7) 0.010(5) 0.007(5) -0.006(4)
O36 0.032(7) 0.080(8) 0.037(7) -0.021(6) -0.003(5) -0.012(6)
O37 0.023(6) 0.028(6) 0.038(7) -0.007(5) -0.001(5) 0.003(5)
O38 0.031(6) 0.038(6) 0.018(6) 0.005(5) 0.009(5) -0.007(5)
O39 0.037(7) 0.035(6) 0.023(6) 0.008(5) 0.000(5) -0.008(5)
O40 0.023(7) 0.083(9) 0.046(7) -0.019(7) -0.008(5) -0.004(6)
O41 0.017(6) 0.025(6) 0.039(7) -0.005(5) -0.004(5) -0.001(4)
O42 0.030(7) 0.054(7) 0.050(7) -0.017(6) -0.013(5) 0.018(5)
O43 0.018(6) 0.042(7) 0.048(7) 0.008(5) 0.010(5) 0.006(5)
O44 0.046(8) 0.116(11) 0.033(7) -0.003(7) 0.013(6) 0.020(7)
O45 0.045(8) 0.028(6) 0.068(9) 0.018(6) 0.025(6) 0.015(5)
O46 0.014(6) 0.028(6) 0.044(7) -0.006(5) 0.010(5) -0.005(4)
O47 0.008(6) 0.046(7) 0.059(8) 0.001(6) 0.004(5) -0.002(5)
O1W 0.125(13) 0.091(11) 0.059(10) 0.006(8) 0.012(9) 0.010(9)
N1 0.029(8) 0.045(7) 0.038(6) -0.005(5) -0.001(8) 0.002(7)
N2 0.033(7) 0.036(6) 0.022(5) -0.001(4) 0.002(7) -0.017(7)
N4 0.038(8) 0.041(6) 0.046(7) 0.011(5) -0.018(8) -0.001(8)
N5 0.013(7) 0.040(6) 0.036(7) 0.000(5) 0.007(6) 0.000(5)
N6 0.053(9) 0.014(5) 0.033(6) -0.001(5) 0.008(7) -0.005(6)
N7 0.032(9) 0.057(8) 0.016(6) -0.013(5) 0.002(5) -0.014(6)
N8 0.016(6) 0.024(6) 0.040(6) -0.009(5) -0.011(6) -0.004(6)

loop_
_atom_type_symbol
_atom_type_description
_atom_type_scat_dispersion_real
_atom_type_scat_dispersion_imag
_atom_type_scat_source
C C 0.0033 0.0016 'International Tables Vol C Tables 4.2.6.8 and 6.1.1.4'
N N 0.0061 0.0033 'International Tables Vol C Tables 4.2.6.8 and 6.1.1.4'
O O 0.0106 0.0060 'International Tables Vol C Tables 4.2.6.8 and 6.1.1.4'
S S 0.1246 0.1234 'International Tables Vol C Tables 4.2.6.8 and 6.1.1.4'
U U -9.6767 9.6646 'International Tables Vol C Tables 4.2.6.8 and 6.1.1.4'
H H 0.0000 0.0000 'International Tables Vol C Tables 4.2.6.8 and 6.1.1.4'

loop_
_geom_angle_atom_site_label_1
_geom_angle_atom_site_label_2
_geom_angle_atom_site_label_3
_geom_angle
_geom_angle_site_symmetry_1
_geom_angle_site_symmetry_3
O19 U1 O3 179.0(4) . .
O19 U1 O4 91.0(4) . .
O3 U1 O4 90.0(4) . .
O19 U1 O1 89.7(4) . .
O3 U1 O1 90.6(4) . .
O4 U1 O1 82.8(3) . .
O19 U1 O25 86.4(4) . .
O3 U1 O25 93.7(4) . .
O4 U1 O25 76.3(3) . .
O1 U1 O25 158.7(3) . .
O19 U1 O10 87.2(4) . .
O3 U1 O10 91.9(4) . .
O4 U1 O10 156.2(3) . .
O1 U1 O10 73.4(3) . .
O25 U1 O10 127.2(3) . .
O19 U1 O21 95.0(3) . .
O3 U1 O21 84.0(3) . .
O4 U1 O21 147.1(3) . .
O1 U1 O21 129.4(3) . .
O25 U1 O21 71.8(3) . .
O10 U1 O21 56.6(3) . .
O5 U2 O2 177.7(4) . .
O5 U2 O37 91.2(4) . .
O2 U2 O37 88.9(4) . .
O5 U2 O6 90.6(4) . .
O2 U2 O6 91.7(4) . .
O37 U2 O6 82.3(3) . .
O5 U2 O41 85.8(4) . .
O2 U2 O41 92.0(4) . .
O37 U2 O41 76.6(3) . .
O6 U2 O41 158.5(3) . .
O5 U2 O32 94.8(3) . .
O2 U2 O32 84.0(3) . .
O37 U2 O32 148.3(3) . .
O6 U2 O32 128.7(3) . .
O41 U2 O32 72.8(3) . .
O5 U2 O7 86.7(4) . .
O2 U2 O7 94.2(4) . .
O37 U2 O7 156.2(3) . .
O6 U2 O7 74.0(3) . .
O41 U2 O7 126.8(3) . .
O32 U2 O7 55.5(3) . .
O5 U2 S7 91.7(3) . 1_455
O2 U2 S7 88.1(3) . 1_455
O37 U2 S7 175.5(3) . 1_455
O6 U2 S7 101.2(2) . 1_455
O41 U2 S7 100.1(2) . 1_455
O32 U2 S7 27.8(2) . 1_455
O7 U2 S7 27.7(2) . 1_455
O13 U3 O18 178.7(4) . .
O13 U3 O30 87.4(4) . 1_455
O18 U3 O30 92.8(4) . 1_455
O13 U3 O8 94.0(4) . .
O18 U3 O8 87.3(4) . .
O30 U3 O8 79.3(3) 1_455 .
O13 U3 O16 88.8(3) . .
O18 U3 O16 91.6(4) . .
O30 U3 O16 159.6(3) 1_455 .
O8 U3 O16 81.0(3) . .
O13 U3 O46 89.3(4) . .
O18 U3 O46 89.6(4) . .
O30 U3 O46 128.9(3) 1_455 .
O8 U3 O46 151.8(3) . .
O16 U3 O46 71.1(3) . .
O13 U3 O28 89.5(3) . .
O18 U3 O28 89.3(3) . .
O30 U3 O28 72.8(3) 1_455 .
O8 U3 O28 151.7(3) . .
O16 U3 O28 127.3(3) . .
O46 U3 O28 56.2(3) . .
O22 U4 O24 179.2(4) . .
O22 U4 O38 92.3(4) . .
O24 U4 O38 88.3(4) . .
O22 U4 O40 89.4(4) . .
O24 U4 O40 90.2(4) . .
O38 U4 O40 79.3(3) . .
O22 U4 O15 89.3(4) . .
O24 U4 O15 91.2(4) . .
O38 U4 O15 78.2(3) . .
O40 U4 O15 157.4(3) . .
O22 U4 O26 88.9(4) . .
O24 U4 O26 90.4(4) . .
O38 U4 O26 155.4(3) . .
O40 U4 O26 76.1(3) . .
O15 U4 O26 126.4(3) . .
O22 U4 O33 91.2(4) . .
O24 U4 O33 88.5(4) . .
O38 U4 O33 148.5(3) . .
O40 U4 O33 132.0(3) . .
O15 U4 O33 70.5(3) . .
O26 U4 O33 56.0(3) . .
O14 U5 O11 178.6(3) . .
O14 U5 O35 86.8(4) . 1_455
O11 U5 O35 92.3(4) . 1_455
O14 U5 O23 95.9(4) . .
O11 U5 O23 84.9(4) . .
O35 U5 O23 78.7(3) 1_455 .
O14 U5 O17 88.9(3) . .
O11 U5 O17 92.4(3) . .
O35 U5 O17 155.3(3) 1_455 .
O23 U5 O17 77.6(3) . .
O14 U5 O27 91.6(3) . .
O11 U5 O27 87.1(3) . .
O35 U5 O27 72.8(3) 1_455 .
O23 U5 O27 150.1(3) . .
O17 U5 O27 131.6(3) . .
O14 U5 O31 90.5(4) . .
O11 U5 O31 89.3(4) . .
O35 U5 O31 129.7(3) 1_455 .
O23 U5 O31 151.3(3) . .
O17 U5 O31 74.6(3) . .
O27 U5 O31 57.1(3) . .
O45 S1 O36 112.1(7) . .
O45 S1 O35 110.7(6) . .
O36 S1 O35 110.1(6) . .
O45 S1 O4 110.0(7) . .
O36 S1 O4 109.7(6) . .
O35 S1 O4 104.0(6) . .
O29 S2 O1 111.0(6) . .
O29 S2 O31 112.9(6) . .
O1 S2 O31 109.9(6) . .
O29 S2 O27 111.2(5) . .
O1 S2 O27 108.7(5) . .
O31 S2 O27 102.8(5) . .
O47 S3 O15 108.6(6) . .
O47 S3 O17 109.2(6) . .
O15 S3 O17 109.2(6) . .
O47 S3 O8 108.7(6) . 3_656
O15 S3 O8 111.0(6) . 3_656
O17 S3 O8 110.1(6) . 3_656
O12 S4 O16 110.4(6) . 3_656
O12 S4 O38 111.3(6) . .
O16 S4 O38 107.7(6) 3_656 .
O12 S4 O23 110.6(6) . .
O16 S4 O23 108.5(6) 3_656 .
O38 S4 O23 108.2(6) . .
O34 S5 O10 114.4(6) . .
O34 S5 O41 110.0(6) . .
O10 S5 O41 110.1(6) . .
O34 S5 O21 109.9(5) . .
O10 S5 O21 103.3(5) . .
O41 S5 O21 109.0(5) . .
O39 S6 O6 112.0(6) . .
O39 S6 O46 114.4(6) . .
O6 S6 O46 107.4(6) . .
O39 S6 O28 110.1(6) . .
O6 S6 O28 108.7(6) . .
O46 S6 O28 103.8(5) . .
O20 S7 O7 113.6(6) . 1_655
O20 S7 O25 111.0(6) . .
O7 S7 O25 110.7(6) 1_655 .
O20 S7 O32 110.3(5) . 1_655
O7 S7 O32 103.2(5) 1_655 1_655
O25 S7 O32 107.5(5) . 1_655
O20 S7 U2 129.1(4) . 1_655
O7 S7 U2 51.9(4) 1_655 1_655
O25 S7 U2 119.7(4) . 1_655
O32 S7 U2 51.4(3) 1_655 1_655
O44 S8 O33 111.4(7) . .
O44 S8 O26 114.6(6) . .
O33 S8 O26 103.3(6) . .
O44 S8 O40 111.2(7) . 4_566
O33 S8 O40 108.8(7) . 4_566
O26 S8 O40 107.2(7) . 4_566
O43 S9 O42 114.6(7) . .
O43 S9 O30 109.8(6) . .
O42 S9 O30 110.4(6) . .
O43 S9 O37 109.6(6) . .
O42 S9 O37 107.9(6) . .
O30 S9 O37 104.0(6) . .
S2 O1 U1 143.4(6) . .
S1 O4 U1 137.4(6) . .
S6 O6 U2 141.9(6) . .
S7 O7 U2 100.4(4) 1_455 .
S3 O8 U3 140.6(6) 3_646 .
S5 O10 U1 100.6(4) . .
S3 O15 U4 135.8(6) . .
S4 O16 U3 141.0(6) 3_646 .
S3 O17 U5 143.8(6) . .
S5 O21 U1 99.5(4) . .
S4 O23 U5 139.5(6) . .
S7 O25 U1 136.9(5) . .
S8 O26 U4 100.6(4) . .
S2 O27 U5 99.8(4) . .
S6 O28 U3 99.8(4) . .
S9 O30 U3 147.6(6) . 1_655
S2 O31 U5 99.9(4) . .
S7 O32 U2 100.8(4) 1_455 .
S8 O33 U4 100.1(5) . .
S1 O35 U5 147.6(6) . 1_655
S9 O37 U2 139.4(6) . .
S4 O38 U4 159.7(6) . .
S8 O40 U4 138.5(7) 4_466 .
S5 O41 U2 137.6(6) . .
S6 O46 U3 100.1(4) . .
N1 C1 C2 111.3(16) . .
C3 C2 C1 116(2) . .
C4 C3 C2 109(3) . .
C6 C5 N2 112.8(17) . .
C5 C6 C7 114(2) . .
C8 C7 C6 125(3) . .
C10 C9 N3 123.8(19) . .
C9 C10 C11 113(3) . .
C12 C11 C10 128(6) . .
C14 C13 N4 107.6(17) . .
C15 C14 C13 103.2(19) . .
C16 C15 C14 156(4) . .
N5 C17 C18 120.8(15) . .
C17 C18 C19 116(2) . .
C20 C19 C18 108(4) . .
N6 C21 C22 129(2) . .
C21 C22 C23 91(2) . .
C24 C23 C22 118(4) . .
C26 C25 N7 112(2) . .
C25 C26 C27 101(2) . .
C28 C27 C26 141(5) . .
C30 C29 N8 114.1(15) . .
C29 C30 C31 112(2) . .
C32 C31 C30 115(3) . .

loop_
_geom_bond_atom_site_label_1
_geom_bond_atom_site_label_2
_geom_bond_distance
_geom_bond_site_symmetry_2
U1 O19 1.738(7) .
U1 O3 1.740(7) .
U1 O4 2.305(9) .
U1 O1 2.319(10) .
U1 O25 2.425(8) .
U1 O10 2.482(9) .
U1 O21 2.492(8) .
U2 O5 1.738(8) .
U2 O2 1.755(7) .
U2 O37 2.280(10) .
U2 O6 2.358(9) .
U2 O41 2.410(9) .
U2 O32 2.484(8) .
U2 O7 2.500(9) .
U2 S7 3.123(4) 1_455
U3 O13 1.724(8) .
U3 O18 1.748(7) .
U3 O30 2.334(9) 1_455
U3 O8 2.339(9) .
U3 O16 2.353(9) .
U3 O46 2.482(8) .
U3 O28 2.483(8) .
U4 O22 1.727(9) .
U4 O24 1.747(8) .
U4 O38 2.328(10) .
U4 O40 2.334(10) .
U4 O15 2.387(10) .
U4 O26 2.448(8) .
U4 O33 2.479(11) .
U5 O14 1.732(8) .
U5 O11 1.761(7) .
U5 O35 2.313(9) 1_455
U5 O23 2.316(10) .
U5 O17 2.332(9) .
U5 O27 2.459(8) .
U5 O31 2.469(8) .
S1 O45 1.417(10) .
S1 O36 1.445(10) .
S1 O35 1.485(9) .
S1 O4 1.486(10) .
S2 O29 1.469(10) .
S2 O1 1.490(11) .
S2 O31 1.498(9) .
S2 O27 1.515(9) .
S3 O47 1.441(9) .
S3 O15 1.456(10) .
S3 O17 1.485(9) .
S3 O8 1.526(10) 3_656
S4 O12 1.442(9) .
S4 O16 1.460(9) 3_656
S4 O38 1.478(10) .
S4 O23 1.495(10) .
S5 O34 1.443(10) .
S5 O10 1.493(10) .
S5 O41 1.500(10) .
S5 O21 1.514(8) .
S6 O39 1.441(9) .
S6 O6 1.480(10) .
S6 O46 1.482(9) .
S6 O28 1.490(9) .
S7 O20 1.432(9) .
S7 O7 1.474(10) 1_655
S7 O25 1.483(9) .
S7 O32 1.485(9) 1_655
S7 U2 3.123(4) 1_655
S8 O44 1.427(12) .
S8 O33 1.461(11) .
S8 O26 1.487(9) .
S8 O40 1.496(11) 4_566
S9 O43 1.439(10) .
S9 O42 1.468(10) .
S9 O30 1.473(9) .
S9 O37 1.532(10) .
O7 S7 1.474(10) 1_455
O8 S3 1.526(10) 3_646
O16 S4 1.460(9) 3_646
O30 U3 2.334(9) 1_655
O32 S7 1.485(9) 1_455
O35 U5 2.313(9) 1_655
O40 S8 1.496(11) 4_466
N1 C1 1.515(15) .
C1 C2 1.557(16) .
C2 C3 1.550(18) .
C3 C4 1.488(18) .
N2 C5 1.458(15) .
C5 C6 1.457(16) .
C6 C7 1.525(18) .
C7 C8 1.508(19) .
N3 C9 1.467(16) .
C9 C10 1.466(18) .
C10 C11 1.541(19) .
C11 C12 1.50(2) .
N4 C13 1.531(19) .
C13 C14 1.493(17) .
C14 C15 1.504(18) .
C15 C16 1.461(19) .
N5 C17 1.439(13) .
C17 C18 1.461(16) .
C18 C19 1.546(18) .
C19 C20 1.49(2) .
N6 C21 1.464(14) .
C21 C22 1.472(19) .
C22 C23 1.54(2) .
C23 C24 1.460(19) .
N7 C25 1.531(19) .
C25 C26 1.446(18) .
C26 C27 1.556(19) .
C27 C28 1.51(2) .
N8 C29 1.505(16) .
C29 C30 1.459(16) .
C30 C31 1.556(18) .
C31 C32 1.49(2) .

loop_
_geom_hbond_atom_site_label_D
_geom_hbond_atom_site_label_H
_geom_hbond_atom_site_label_A
_geom_hbond_distance_DH
_geom_hbond_distance_HA
_geom_hbond_distance_DA
_geom_hbond_angle_DHA
_geom_hbond_site_symmetry_A
N1 H1 O26 0.77 2.17 2.930(13) 170.6 4_466
N2 H2 O47 0.77 2.10 2.831(14) 157.9 1_455
N4 H4 O12 0.77 2.16 2.928(14) 171.7 .
N5 H5 O28 0.77 2.10 2.863(13) 171.7 .
N6 H6 O27 0.77 2.09 2.833(13) 162.9 .
N7 H7 O43 0.77 2.23 2.940(14) 153.7 1_455
N8 H8 O20 0.77 2.24 2.941(13) 151.2 4_466
N8 H8 O21 0.77 2.49 3.023(12) 128.1 4_466

loop_
_geom_torsion_atom_site_label_1
_geom_torsion_atom_site_label_2
_geom_torsion_atom_site_label_3
_geom_torsion_atom_site_label_4
_geom_torsion
_geom_torsion_site_symmetry_1
_geom_torsion_site_symmetry_4
O29 S2 O1 U1 -16.5(11) . .
O31 S2 O1 U1 -142.1(8) . .
O27 S2 O1 U1 106.2(9) . .
O19 U1 O1 S2 -173.2(10) . .
O3 U1 O1 S2 5.8(10) . .
O4 U1 O1 S2 95.7(10) . .
O25 U1 O1 S2 107.4(11) . .
O10 U1 O1 S2 -86.0(9) . .
O21 U1 O1 S2 -77.0(10) . .
O45 S1 O4 U1 -68.8(10) . .
O36 S1 O4 U1 54.9(11) . .
O35 S1 O4 U1 172.7(7) . .
O19 U1 O4 S1 -157.4(9) . .
O3 U1 O4 S1 22.8(9) . .
O1 U1 O4 S1 -67.8(8) . .
O25 U1 O4 S1 116.5(9) . .
O10 U1 O4 S1 -72.1(13) . .
O21 U1 O4 S1 101.8(9) . .
O39 S6 O6 U2 15.8(11) . .
O46 S6 O6 U2 142.3(8) . .
O28 S6 O6 U2 -106.1(9) . .
O5 U2 O6 S6 172.8(9) . .
O2 U2 O6 S6 -7.5(10) . .
O37 U2 O6 S6 -96.1(9) . .
O41 U2 O6 S6 -107.3(11) . .
O32 U2 O6 S6 76.2(10) . .
O7 U2 O6 S6 86.4(9) . .
S7 U2 O6 S6 80.9(9) 1_455 .
O5 U2 O7 S7 100.0(5) . 1_455
O2 U2 O7 S7 -77.8(5) . 1_455
O37 U2 O7 S7 -174.5(7) . 1_455
O6 U2 O7 S7 -168.4(6) . 1_455
O41 U2 O7 S7 17.7(6) . 1_455
O32 U2 O7 S7 1.9(4) . 1_455
O13 U3 O8 S3 -25.7(10) . 3_646
O18 U3 O8 S3 154.5(10) . 3_646
O30 U3 O8 S3 -112.2(10) 1_455 3_646
O16 U3 O8 S3 62.4(9) . 3_646
O46 U3 O8 S3 70.5(13) . 3_646
O28 U3 O8 S3 -122.1(9) . 3_646
O34 S5 O10 U1 120.4(5) . .
O41 S5 O10 U1 -115.2(5) . .
O21 S5 O10 U1 1.0(5) . .
O19 U1 O10 S5 -98.6(5) . .
O3 U1 O10 S5 80.9(5) . .
O4 U1 O10 S5 175.3(7) . .
O1 U1 O10 S5 170.9(6) . .
O25 U1 O10 S5 -15.2(6) . .
O21 U1 O10 S5 -0.7(4) . .
O47 S3 O15 U4 134.5(8) . .
O17 S3 O15 U4 15.5(10) . .
O8 S3 O15 U4 -106.0(8) 3_656 .
O22 U4 O15 S3 -42.2(9) . .
O24 U4 O15 S3 138.3(9) . .
O38 U4 O15 S3 50.3(8) . .
O40 U4 O15 S3 44.8(15) . .
O26 U4 O15 S3 -130.3(8) . .
O33 U4 O15 S3 -133.7(9) . .
O13 U3 O16 S4 25.2(9) . 3_646
O18 U3 O16 S4 -156.1(9) . 3_646
O30 U3 O16 S4 -53.8(15) 1_455 3_646
O8 U3 O16 S4 -69.1(9) . 3_646
O46 U3 O16 S4 114.9(9) . 3_646
O28 U3 O16 S4 113.6(9) . 3_646
O47 S3 O17 U5 104.7(9) . .
O15 S3 O17 U5 -136.7(8) . .
O8 S3 O17 U5 -14.6(11) 3_656 .
O14 U5 O17 S3 -4.8(9) . .
O11 U5 O17 S3 175.8(9) . .
O35 U5 O17 S3 75.0(13) 1_455 .
O23 U5 O17 S3 91.6(9) . .
O27 U5 O17 S3 -95.9(9) . .
O31 U5 O17 S3 -95.6(9) . .
O34 S5 O21 U1 -123.4(5) . .
O10 S5 O21 U1 -1.0(5) . .
O41 S5 O21 U1 116.1(5) . .
O19 U1 O21 S5 84.0(5) . .
O3 U1 O21 S5 -95.5(5) . .
O4 U1 O21 S5 -176.3(5) . .
O1 U1 O21 S5 -9.7(6) . .
O25 U1 O21 S5 168.6(5) . .
O10 U1 O21 S5 0.7(4) . .
O12 S4 O23 U5 -150.2(8) . .
O16 S4 O23 U5 -29.0(11) 3_656 .
O38 S4 O23 U5 87.6(10) . .
O14 U5 O23 S4 33.7(9) . .
O11 U5 O23 S4 -147.4(10) . .
O35 U5 O23 S4 119.2(9) 1_455 .
O17 U5 O23 S4 -53.8(8) . .
O27 U5 O23 S4 137.4(7) . .
O31 U5 O23 S4 -68.3(12) . .
O20 S7 O25 U1 -84.2(9) . .
O7 S7 O25 U1 42.9(9) 1_655 .
O32 S7 O25 U1 155.0(7) 1_655 .
U2 S7 O25 U1 100.0(7) 1_655 .
O19 U1 O25 S7 134.3(8) . .
O3 U1 O25 S7 -44.7(8) . .
O4 U1 O25 S7 -133.8(9) . .
O1 U1 O25 S7 -145.8(9) . .
O10 U1 O25 S7 50.5(9) . .
O21 U1 O25 S7 37.8(8) . .
O44 S8 O26 U4 -121.4(6) . .
O33 S8 O26 U4 -0.1(7) . .
O40 S8 O26 U4 114.7(5) 4_566 .
O22 U4 O26 S8 -92.1(6) . .
O24 U4 O26 S8 88.0(6) . .
O38 U4 O26 S8 174.8(6) . .
O40 U4 O26 S8 178.2(6) . .
O15 U4 O26 S8 -3.8(7) . .
O33 U4 O26 S8 0.1(5) . .
O29 S2 O27 U5 -115.2(5) . .
O1 S2 O27 U5 122.2(5) . .
O31 S2 O27 U5 5.9(5) . .
O14 U5 O27 S2 -93.6(5) . .
O11 U5 O27 S2 86.9(5) . .
O35 U5 O27 S2 -179.7(5) 1_455 .
O23 U5 O27 S2 161.5(5) . .
O17 U5 O27 S2 -3.7(6) . .
O31 U5 O27 S2 -4.1(4) . .
O39 S6 O28 U3 119.3(5) . .
O6 S6 O28 U3 -117.6(5) . .
O46 S6 O28 U3 -3.5(6) . .
O13 U3 O28 S6 92.0(5) . .
O18 U3 O28 S6 -87.5(5) . .
O30 U3 O28 S6 179.4(6) 1_455 .
O8 U3 O28 S6 -170.4(6) . .
O16 U3 O28 S6 4.0(6) . .
O46 U3 O28 S6 2.5(4) . .
O43 S9 O30 U3 -44.4(13) . 1_655
O42 S9 O30 U3 82.9(13) . 1_655
O37 S9 O30 U3 -161.6(10) . 1_655
O29 S2 O31 U5 114.1(5) . .
O1 S2 O31 U5 -121.4(5) . .
O27 S2 O31 U5 -5.8(5) . .
O14 U5 O31 S2 95.8(5) . .
O11 U5 O31 S2 -82.8(5) . .
O35 U5 O31 S2 9.6(6) 1_455 .
O23 U5 O31 S2 -160.9(5) . .
O17 U5 O31 S2 -175.5(5) . .
O27 U5 O31 S2 4.2(4) . .
O5 U2 O32 S7 -84.6(5) . 1_455
O2 U2 O32 S7 97.4(5) . 1_455
O37 U2 O32 S7 175.4(5) . 1_455
O6 U2 O32 S7 10.0(6) . 1_455
O41 U2 O32 S7 -168.7(5) . 1_455
O7 U2 O32 S7 -1.9(4) . 1_455
O44 S8 O33 U4 123.6(6) . .
O26 S8 O33 U4 0.1(7) . .
O40 S8 O33 U4 -113.6(6) 4_566 .
O22 U4 O33 S8 87.8(6) . .
O24 U4 O33 S8 -91.5(6) . .
O38 U4 O33 S8 -175.9(5) . .
O40 U4 O33 S8 -2.5(9) . .
O15 U4 O33 S8 176.7(7) . .
O26 U4 O33 S8 -0.1(5) . .
O45 S1 O35 U5 42.5(13) . 1_655
O36 S1 O35 U5 -81.9(12) . 1_655
O4 S1 O35 U5 160.6(10) . 1_655
O43 S9 O37 U2 69.0(10) . .
O42 S9 O37 U2 -56.4(11) . .
O30 S9 O37 U2 -173.6(9) . .
O5 U2 O37 S9 157.9(10) . .
O2 U2 O37 S9 -24.4(10) . .
O6 U2 O37 S9 67.5(9) . .
O41 U2 O37 S9 -116.7(10) . .
O32 U2 O37 S9 -101.0(10) . .
O7 U2 O37 S9 73.4(14) . .
S7 U2 O37 S9 -72(4) 1_455 .
O12 S4 O38 U4 -118.8(17) . .
O16 S4 O38 U4 120.0(17) 3_656 .
O23 S4 O38 U4 2.9(19) . .
O22 U4 O38 S4 6.3(18) . .
O24 U4 O38 S4 -174.1(18) . .
O40 U4 O38 S4 95.3(18) . .
O15 U4 O38 S4 -82.5(17) . .
O26 U4 O38 S4 98.6(19) . .
O33 U4 O38 S4 -89.7(19) . .
O22 U4 O40 S8 -5.6(10) . 4_466
O24 U4 O40 S8 173.8(10) . 4_466
O38 U4 O40 S8 -98.0(10) . 4_466
O15 U4 O40 S8 -92.5(13) . 4_466
O26 U4 O40 S8 83.4(9) . 4_466
O33 U4 O40 S8 85.5(10) . 4_466
O34 S5 O41 U2 86.1(9) . .
O10 S5 O41 U2 -40.8(10) . .
O21 S5 O41 U2 -153.5(7) . .
O5 U2 O41 S5 -137.5(9) . .
O2 U2 O41 S5 42.0(9) . .
O37 U2 O41 S5 130.4(9) . .
O6 U2 O41 S5 141.7(8) . .
O32 U2 O41 S5 -41.1(8) . .
O7 U2 O41 S5 -54.7(9) . .
S7 U2 O41 S5 -46.4(9) 1_455 .
O39 S6 O46 U3 -116.4(5) . .
O6 S6 O46 U3 118.5(5) . .
O28 S6 O46 U3 3.5(6) . .
O13 U3 O46 S6 -92.3(5) . .
O18 U3 O46 S6 87.0(5) . .
O30 U3 O46 S6 -6.2(7) 1_455 .
O8 U3 O46 S6 170.4(6) . .
O16 U3 O46 S6 178.8(6) . .
O28 U3 O46 S6 -2.5(4) . .
N1 C1 C2 C3 -60(3) . .
C1 C2 C3 C4 -62(4) . .
N2 C5 C6 C7 72(3) . .
C5 C6 C7 C8 53(4) . .
N3 C9 C10 C11 175(3) . .
C9 C10 C11 C12 -65(8) . .
N4 C13 C14 C15 -178(2) . .
C13 C14 C15 C16 132(9) . .
N5 C17 C18 C19 180(2) . .
C17 C18 C19 C20 -170(4) . .
N6 C21 C22 C23 76(4) . .
C21 C22 C23 C24 -170(4) . .
N7 C25 C26 C27 -177(2) . .
C25 C26 C27 C28 -3(9) . .
N8 C29 C30 C31 -174.9(19) . .
C29 C30 C31 C32 -24(5) . .
